data_4346292
loop_
_publ_author_name
'Adams, Richard D.'
'Elpitiya, Gaya'

_publ_section_title
;
 The Addition of Gold and Tin to Bismuth-Triiridium Carbonyl Complexes.
;
_journal_issue 16
_journal_name_full 'Inorganic chemistry'
_journal_page_first 8042
_journal_page_last 8048
_journal_paper_doi 10.1021/acs.inorgchem.5b01261
_journal_volume 54
_journal_year 2015
_chemical_formula_sum 'C61 H54 Au Bi Ir3 N2 O8 Sn2'
_chemical_formula_weight 2162.99
_space_group_IT_number 14
_space_group_name_Hall '-P 2ybc'
_space_group_name_H-M_alt 'P 1 21/c 1'
_symmetry_cell_setting monoclinic
_symmetry_space_group_name_H-M 'P 1 21/c 1'
_atom_sites_solution_hydrogens geom
_atom_sites_solution_primary direct
_atom_sites_solution_secondary difmap
_audit_creation_method SHELXL-97
_cell_angle_alpha 90.00
_cell_angle_beta 111.5200(10)
_cell_angle_gamma 90.00
_cell_formula_units_Z 4
_cell_length_a 26.3349(7)
_cell_length_b 13.0557(3)
_cell_length_c 21.6626(6)
_cell_measurement_reflns_used 7240
_cell_measurement_temperature 294(2)
_cell_measurement_theta_max 23.20
_cell_measurement_theta_min 2.18
_cell_volume 6928.8(3)
_computing_cell_refinement 'Bruker SMART'
_computing_data_collection 'Bruker SMART'
_computing_data_reduction 'Bruker SAINT'
_computing_molecular_graphics 'Bruker SHELXTL'
_computing_publication_material 'Bruker SHELXTL'
_computing_structure_refinement 'SHELXL-97 (Sheldrick, 1997)'
_computing_structure_solution 'SHELXS-97 (Sheldrick, 1990)'
_diffrn_ambient_temperature 294(2)
_diffrn_measured_fraction_theta_full 1.000
_diffrn_measured_fraction_theta_max 1.000
_diffrn_measurement_device_type 'CCD area detector'
_diffrn_measurement_method 'phi and omega scans'
_diffrn_radiation_monochromator graphite
_diffrn_radiation_source 'fine-focus sealed tube'
_diffrn_radiation_type MoK\a
_diffrn_radiation_wavelength 0.71073
_diffrn_reflns_av_R_equivalents 0.0750
_diffrn_reflns_av_sigmaI/netI 0.0502
_diffrn_reflns_limit_h_max 31
_diffrn_reflns_limit_h_min -31
_diffrn_reflns_limit_k_max 15
_diffrn_reflns_limit_k_min -15
_diffrn_reflns_limit_l_max 25
_diffrn_reflns_limit_l_min -25
_diffrn_reflns_number 73646
_diffrn_reflns_theta_full 25.03
_diffrn_reflns_theta_max 25.03
_diffrn_reflns_theta_min 0.83
_diffrn_standards_decay_% <1
_exptl_absorpt_coefficient_mu 11.133
_exptl_absorpt_correction_T_max 1.000
_exptl_absorpt_correction_T_min 0.480
_exptl_absorpt_correction_type multi-scan
_exptl_crystal_colour orange
_exptl_crystal_density_diffrn 2.073
_exptl_crystal_density_method 'not measured'
_exptl_crystal_description plate
_exptl_crystal_F_000 3964
_exptl_crystal_size_max 0.20
_exptl_crystal_size_mid 0.10
_exptl_crystal_size_min 0.05
_refine_diff_density_max 1.246
_refine_diff_density_min -0.690
_refine_diff_density_rms 0.159
_refine_ls_extinction_method none
_refine_ls_goodness_of_fit_ref 1.037
_refine_ls_hydrogen_treatment mixed
_refine_ls_matrix_type full
_refine_ls_number_parameters 703
_refine_ls_number_reflns 12240
_refine_ls_number_restraints 12
_refine_ls_restrained_S_all 1.037
_refine_ls_R_factor_all 0.0751
_refine_ls_R_factor_gt 0.0410
_refine_ls_shift/su_max 0.132
_refine_ls_shift/su_mean 0.008
_refine_ls_structure_factor_coef Fsqd
_refine_ls_weighting_details 'calc w=1/[\s^2^(Fo^2^)+(0.0528P)^2^+3.0721P] where P=(Fo^2^+2Fc^2^)/3'
_refine_ls_weighting_scheme calc
_refine_ls_wR_factor_gt 0.0990
_refine_ls_wR_factor_ref 0.1171
_reflns_number_gt 8264
_reflns_number_total 12240
_reflns_threshold_expression >2sigma(I)
_cod_data_source_file ic5b01261_si_002.cif
_cod_data_source_block 14
_cod_depositor_comments
;
The following automatic conversions were performed:

data item '_exptl_absorpt_correction_type' value 'Multi-scan' was
changed to 'multi-scan' in accordance with the
/home/saulius/struct/COD-crude-data/automatic-downloads/DataCite-retrospective/ACS/depositions/lib/dictionaries/cif_core.dic
dictionary named 'cif_core.dic' version 2.4.2 last updated on
2011-04-26.

data item '_symmetry_cell_setting' value 'Monoclinic' was changed to
'monoclinic' in accordance with the
/home/saulius/struct/COD-crude-data/automatic-downloads/DataCite-retrospective/ACS/depositions/lib/dictionaries/cif_core.dic
dictionary named 'cif_core.dic' version 2.4.2 last updated on
2011-04-26.

Automatic conversion script
Id: cif_fix_values 6909 2019-04-08 15:41:33Z antanas 
;
_cod_original_sg_symbol_H-M P2(1)/c
_cod_database_code 4346292

loop_
_symmetry_equiv_pos_as_xyz
'x, y, z'
'-x, y+1/2, -z+1/2'
'-x, -y, -z'
'x, -y-1/2, z-1/2'

loop_
_atom_site_label
_atom_site_type_symbol
_atom_site_fract_x
_atom_site_fract_y
_atom_site_fract_z
_atom_site_U_iso_or_equiv
_atom_site_adp_type
_atom_site_occupancy
_atom_site_symmetry_multiplicity
_atom_site_calc_flag
_atom_site_refinement_flags
C41 C 0.4121(10) 0.7235(17) 0.4032(10) 0.198(12) Uani 1 1 d .
H41A H 0.4169 0.7852 0.3819 0.297 Uiso 1 1 calc R
H41B H 0.4359 0.7245 0.4490 0.297 Uiso 1 1 calc R
H41C H 0.3749 0.7189 0.4003 0.297 Uiso 1 1 calc R
C39 C 0.4252(7) 0.6337(15) 0.3699(8) 0.110(5) Uani 1 1 d .
H39 H 0.3911 0.6024 0.3404 0.132 Uiso 1 1 calc R
C40 C 0.4559(10) 0.5571(18) 0.4226(12) 0.216(13) Uani 1 1 d .
H40A H 0.4923 0.5816 0.4461 0.324 Uiso 1 1 calc R
H40B H 0.4575 0.4925 0.4021 0.324 Uiso 1 1 calc R
H40C H 0.4375 0.5484 0.4532 0.324 Uiso 1 1 calc R
C44 C 0.4680(9) 0.7368(16) 0.1107(9) 0.179(10) Uani 1 1 d .
H44A H 0.5055 0.7579 0.1250 0.269 Uiso 1 1 calc R
H44B H 0.4461 0.7931 0.1152 0.269 Uiso 1 1 calc R
H44C H 0.4557 0.7158 0.0651 0.269 Uiso 1 1 calc R
C43 C 0.4989(9) 0.5585(15) 0.1496(10) 0.158(8) Uani 1 1 d .
H43A H 0.5360 0.5820 0.1640 0.237 Uiso 1 1 calc R
H43B H 0.4874 0.5359 0.1044 0.237 Uiso 1 1 calc R
H43C H 0.4965 0.5027 0.1772 0.237 Uiso 1 1 calc R
C55 C 0.2566(7) 0.5172(12) -0.0336(8) 0.129(7) Uani 1 1 d .
H55A H 0.2289 0.5549 -0.0676 0.194 Uiso 1 1 calc R
H55B H 0.2410 0.4560 -0.0234 0.194 Uiso 1 1 calc R
H55C H 0.2853 0.4992 -0.0491 0.194 Uiso 1 1 calc R
O1 O 0.0997(3) 1.0725(6) 0.0018(4) 0.070(2) Uani 1 1 d .
C53 C 0.1972(8) 0.5170(12) 0.2568(9) 0.146(8) Uani 1 1 d .
H53A H 0.1610 0.5451 0.2395 0.219 Uiso 1 1 calc R
H53B H 0.2091 0.5117 0.3042 0.219 Uiso 1 1 calc R
H53C H 0.1971 0.4502 0.2382 0.219 Uiso 1 1 calc R
C48 C 0.1487(7) 0.6349(12) 0.0605(13) 0.113(6) Uani 1 1 d .
H48 H 0.1128 0.6526 0.0358 0.136 Uiso 1 1 calc R
C36 C 0.5384(8) 0.7522(15) 0.3254(12) 0.134(7) Uani 1 1 d .
H36 H 0.5702 0.7890 0.3472 0.160 Uiso 1 1 calc R
C35 C 0.5239(8) 0.7312(14) 0.2602(11) 0.121(6) Uani 1 1 d .
H35 H 0.5460 0.7530 0.2377 0.145 Uiso 1 1 calc R
C56 C 0.2999(6) 0.6838(12) 0.0142(8) 0.108(5) Uani 1 1 d .
H56A H 0.2722 0.7153 -0.0231 0.163 Uiso 1 1 calc R
H56B H 0.3322 0.6734 0.0041 0.163 Uiso 1 1 calc R
H56C H 0.3084 0.7274 0.0523 0.163 Uiso 1 1 calc R
C47 C 0.1836(7) 0.6205(10) 0.0280(8) 0.096(5) Uani 1 1 d .
H47 H 0.1706 0.6262 -0.0180 0.116 Uiso 1 1 calc R
C54 C 0.2798(7) 0.5831(10) 0.0284(7) 0.085(4) Uani 1 1 d .
H54 H 0.3113 0.5465 0.0596 0.102 Uiso 1 1 calc R
C46 C 0.2387(6) 0.5975(9) 0.0625(8) 0.074(4) Uani 1 1 d .
C77 C 0.0734(8) 0.878(2) -0.2053(10) 0.137(8) Uani 1 1 d .
H77 H 0.0413 0.8825 -0.2424 0.164 Uiso 1 1 calc R
C52 C 0.2405(7) 0.6922(14) 0.2707(9) 0.134(7) Uani 1 1 d .
H52A H 0.2698 0.7298 0.2650 0.201 Uiso 1 1 calc R
H52B H 0.2477 0.6840 0.3172 0.201 Uiso 1 1 calc R
H52C H 0.2069 0.7288 0.2503 0.201 Uiso 1 1 calc R
C21 C 0.2089(7) 1.0165(13) 0.2418(7) 0.098(5) Uani 1 1 d .
C76 C 0.0903(6) 0.9592(15) -0.1581(8) 0.114(6) Uani 1 1 d .
H76 H 0.0696 1.0187 -0.1652 0.137 Uiso 1 1 calc R
C51 C 0.2360(8) 0.5869(14) 0.2384(10) 0.118(6) Uani 1 1 d .
H51 H 0.2722 0.5553 0.2545 0.141 Uiso 1 1 calc R
C78 C 0.1066(10) 0.7898(17) -0.1941(10) 0.134(8) Uani 1 1 d .
H78 H 0.0959 0.7369 -0.2249 0.161 Uiso 1 1 calc R
C42 C 0.4627(6) 0.6448(14) 0.1548(9) 0.105(5) Uani 1 1 d .
H42 H 0.4248 0.6208 0.1371 0.126 Uiso 1 1 calc R
C79 C 0.1548(9) 0.7783(14) -0.1388(9) 0.123(6) Uani 1 1 d .
H79 H 0.1761 0.7195 -0.1321 0.148 Uiso 1 1 calc R
C32 C 0.2941(6) 1.0023(10) 0.0191(8) 0.092(5) Uani 1 1 d .
C2 C 0.3880(6) 0.4908(9) 0.2247(7) 0.075(4) Uani 1 1 d .
O32 O 0.3198(6) 0.9630(11) -0.0061(7) 0.153(5) Uani 1 1 d .
C12 C 0.3360(6) 0.9629(11) 0.2825(8) 0.089(5) Uani 1 1 d .
C37 C 0.5069(9) 0.7199(15) 0.3599(9) 0.118(6) Uani 1 1 d .
H37 H 0.5186 0.7336 0.4051 0.141 Uiso 1 1 calc R
C49 C 0.1639(8) 0.6245(13) 0.1275(11) 0.113(6) Uani 1 1 d .
H49 H 0.1387 0.6335 0.1479 0.136 Uiso 1 1 calc R
O31 O 0.2800(5) 1.2908(8) 0.0667(6) 0.136(5) Uani 1 1 d .
C11 C 0.3877(6) 0.9765(10) 0.1734(9) 0.099(5) Uani 1 1 d .
C75 C 0.1373(6) 0.9507(12) -0.1019(7) 0.084(4) Uani 1 1 d .
C80 C 0.1697(7) 0.8636(12) -0.0926(7) 0.101(5) Uani 1 1 d .
H80 H 0.2019 0.8598 -0.0557 0.122 Uiso 1 1 calc R
C13 C 0.3356(5) 1.1491(9) 0.2071(6) 0.068(3) Uani 1 1 d .
C38 C 0.4581(6) 0.6675(12) 0.3294(8) 0.094(5) Uani 1 1 d .
C34 C 0.4764(6) 0.6772(10) 0.2263(8) 0.081(4) Uani 1 1 d .
C31 C 0.2701(6) 1.2062(11) 0.0670(7) 0.090(5) Uani 1 1 d .
C3 C 0.3349(6) 0.4743(9) 0.1876(7) 0.075(4) Uani 1 1 d .
C45 C 0.2535(5) 0.5893(8) 0.1312(7) 0.066(3) Uani 1 1 d .
C50 C 0.2178(6) 0.6003(10) 0.1645(9) 0.085(4) Uani 1 1 d .
C33 C 0.4449(5) 0.6491(9) 0.2631(7) 0.071(4) Uani 1 1 d .
C22 C 0.2242(5) 1.2150(11) 0.1811(7) 0.081(4) Uani 1 1 d .
C1 C 0.3471(5) 0.6470(8) 0.1964(6) 0.057(3) Uani 1 1 d .
N1 N 0.3947(4) 0.5977(6) 0.2296(5) 0.065(3) Uani 1 1 d .
N2 N 0.3100(4) 0.5713(7) 0.1705(5) 0.060(2) Uani 1 1 d .
Au1 Au 0.330169(19) 0.79981(3) 0.18823(2) 0.05791(14) Uani 1 1 d .
Bi1 Bi 0.227097(18) 0.89162(3) 0.11216(2) 0.05831(14) Uani 1 1 d .
Ir2 Ir 0.217114(19) 1.07126(3) 0.16876(2) 0.05946(14) Uani 1 1 d .
Ir3 Ir 0.25593(2) 1.06522(3) 0.06585(3) 0.06287(15) Uani 1 1 d .
Ir1 Ir 0.324578(19) 1.00650(3) 0.19408(3) 0.06324(15) Uani 1 1 d .
Sn1 Sn 0.11434(3) 1.07768(6) 0.10458(4) 0.0586(2) Uani 1 1 d .
Sn2 Sn 0.16578(4) 1.07267(7) -0.03362(4) 0.0684(2) Uani 1 1 d .
O13 O 0.3472(4) 1.2329(6) 0.2197(5) 0.099(3) Uani 1 1 d .
O22 O 0.2282(4) 1.3014(8) 0.1872(7) 0.134(5) Uani 1 1 d .
C57 C 0.0641(5) 0.9500(9) 0.1081(6) 0.064(3) Uani 1 1 d .
C63 C 0.0699(5) 1.2139(9) 0.1057(6) 0.067(3) Uani 1 1 d .
C68 C 0.0186(6) 1.2094(12) 0.1089(7) 0.090(4) Uani 1 1 d .
H68 H 0.0035 1.1464 0.1128 0.108 Uiso 1 1 calc R
C69 C 0.1416(5) 1.2108(11) -0.0899(7) 0.076(4) Uani 1 1 d .
C58 C 0.0515(6) 0.8750(10) 0.0627(7) 0.084(4) Uani 1 1 d .
H58 H 0.0626 0.8805 0.0267 0.100 Uiso 1 1 calc R
C64 C 0.0901(6) 1.3036(11) 0.1021(8) 0.102(5) Uani 1 1 d .
H64 H 0.1249 1.3074 0.1005 0.122 Uiso 1 1 calc R
C70 C 0.1363(6) 1.2996(11) -0.0567(8) 0.098(5) Uani 1 1 d .
H70 H 0.1451 1.2957 -0.0111 0.118 Uiso 1 1 calc R
C62 C 0.0460(6) 0.9396(12) 0.1605(7) 0.095(5) Uani 1 1 d .
H62 H 0.0535 0.9905 0.1927 0.114 Uiso 1 1 calc R
C59 C 0.0225(7) 0.7901(12) 0.0681(9) 0.112(6) Uani 1 1 d .
H59 H 0.0141 0.7412 0.0346 0.135 Uiso 1 1 calc R
O11 O 0.4265(5) 0.9673(9) 0.1614(9) 0.168(7) Uani 1 1 d .
C74 C 0.1287(7) 1.2152(14) -0.1562(8) 0.118(6) Uani 1 1 d .
H74 H 0.1299 1.1561 -0.1796 0.141 Uiso 1 1 calc R
O21 O 0.2023(5) 0.9802(11) 0.2879(6) 0.141(5) Uani 1 1 d .
C71 C 0.1191(7) 1.3917(13) -0.0871(11) 0.121(6) Uani 1 1 d .
H71 H 0.1146 1.4491 -0.0642 0.146 Uiso 1 1 calc R
O12 O 0.3430(6) 0.9413(9) 0.3347(6) 0.151(6) Uani 1 1 d .
C60 C 0.0056(7) 0.7736(14) 0.1177(10) 0.122(7) Uani 1 1 d U
H60 H -0.0123 0.7137 0.1211 0.146 Uiso 1 1 calc R
C61 C 0.0165(6) 0.8521(14) 0.1647(9) 0.108(5) Uani 1 1 d U
H61 H 0.0039 0.8462 0.1994 0.129 Uiso 1 1 calc R
C66 C 0.0125(9) 1.3939(14) 0.1027(11) 0.145(9) Uani 1 1 d .
H66 H -0.0059 1.4551 0.1018 0.174 Uiso 1 1 calc R
C67 C -0.0111(7) 1.3007(16) 0.1063(9) 0.121(6) Uani 1 1 d .
H67 H -0.0462 1.2979 0.1069 0.145 Uiso 1 1 calc R
C65 C 0.0621(8) 1.3935(15) 0.1005(13) 0.160(10) Uani 1 1 d .
H65 H 0.0785 1.4556 0.0979 0.192 Uiso 1 1 calc R
C72 C 0.1085(10) 1.3933(17) -0.1563(14) 0.157(10) Uani 1 1 d .
H72 H 0.0976 1.4547 -0.1791 0.189 Uiso 1 1 calc R
C73 C 0.1134(10) 1.3099(19) -0.1904(11) 0.158(9) Uani 1 1 d .
H73 H 0.1069 1.3143 -0.2355 0.190 Uiso 1 1 calc R
C81S C 0.4179(18) 0.415(3) 0.980(2) 0.190(9) Uiso 0.50 1 d PD
C82S C 0.3932(15) 0.310(2) 0.9610(16) 0.190(9) Uiso 0.50 1 d PD
C83S C 0.3447(13) 0.320(2) 0.8970(16) 0.190(9) Uiso 0.50 1 d PD
C84S C 0.3074(11) 0.229(3) 0.894(2) 0.190(9) Uiso 0.50 1 d PD
C85S C 0.3305(16) 0.139(3) 0.869(2) 0.190(9) Uiso 0.50 1 d PD
C86S C 0.3920(15) 0.153(3) 0.891(2) 0.190(9) Uiso 0.50 1 d PD

loop_
_atom_site_aniso_label
_atom_site_aniso_U_11
_atom_site_aniso_U_22
_atom_site_aniso_U_33
_atom_site_aniso_U_23
_atom_site_aniso_U_13
_atom_site_aniso_U_12
C41 0.29(3) 0.19(2) 0.16(2) 0.002(18) 0.15(2) 0.06(2)
C39 0.110(14) 0.148(16) 0.068(10) 0.013(11) 0.028(10) -0.010(12)
C40 0.24(3) 0.19(2) 0.20(3) 0.10(2) 0.07(2) 0.00(2)
C44 0.26(3) 0.17(2) 0.110(15) 0.032(15) 0.072(18) 0.03(2)
C43 0.17(2) 0.151(18) 0.168(19) 0.001(15) 0.080(17) 0.062(16)
C55 0.164(18) 0.103(13) 0.115(13) -0.048(11) 0.044(12) 0.008(12)
O1 0.061(5) 0.082(6) 0.065(5) 0.003(4) 0.021(4) -0.002(4)
C53 0.22(2) 0.086(11) 0.21(2) 0.006(12) 0.168(19) -0.013(13)
C48 0.055(10) 0.080(11) 0.21(2) -0.018(14) 0.057(14) -0.015(8)
C36 0.084(14) 0.123(16) 0.15(2) 0.003(15) -0.012(14) -0.001(11)
C35 0.090(14) 0.106(14) 0.161(19) -0.002(13) 0.039(14) 0.001(11)
C56 0.092(12) 0.103(12) 0.124(13) -0.015(10) 0.032(10) 0.003(10)
C47 0.097(13) 0.074(10) 0.087(11) -0.012(8) -0.003(10) -0.018(9)
C54 0.112(13) 0.066(9) 0.077(10) -0.005(7) 0.035(9) 0.008(8)
C46 0.063(9) 0.054(7) 0.091(11) -0.007(7) 0.009(8) 0.001(6)
C77 0.089(15) 0.20(2) 0.129(17) -0.045(17) 0.050(13) -0.025(15)
C52 0.132(17) 0.154(18) 0.151(17) -0.008(14) 0.092(14) -0.041(14)
C21 0.115(14) 0.117(13) 0.064(10) -0.011(9) 0.034(9) 0.009(10)
C76 0.073(11) 0.149(16) 0.113(13) -0.040(12) 0.025(10) -0.001(11)
C51 0.115(15) 0.147(17) 0.127(16) 0.006(13) 0.087(13) 0.014(12)
C78 0.15(2) 0.150(19) 0.111(16) -0.052(15) 0.061(16) -0.067(16)
C42 0.065(10) 0.134(14) 0.123(14) -0.013(12) 0.041(10) -0.013(10)
C79 0.18(2) 0.112(14) 0.089(12) -0.010(11) 0.061(14) -0.021(13)
C32 0.087(11) 0.072(9) 0.138(13) 0.007(9) 0.066(10) 0.008(8)
C2 0.090(11) 0.046(7) 0.086(9) 0.005(6) 0.029(8) -0.002(7)
O32 0.168(13) 0.156(11) 0.195(13) -0.010(10) 0.137(11) 0.034(10)
C12 0.106(12) 0.063(9) 0.081(10) -0.006(8) 0.012(9) 0.004(8)
C37 0.123(17) 0.132(16) 0.081(12) -0.012(11) 0.017(12) 0.007(13)
C49 0.108(17) 0.088(12) 0.170(19) -0.019(13) 0.084(16) -0.012(11)
O31 0.185(13) 0.066(7) 0.133(10) 0.008(7) 0.030(9) -0.036(8)
C11 0.071(10) 0.050(8) 0.174(16) -0.014(9) 0.041(11) -0.003(7)
C75 0.076(10) 0.093(11) 0.074(10) 0.000(8) 0.019(8) -0.006(9)
C80 0.151(16) 0.092(11) 0.055(9) -0.002(8) 0.031(9) -0.009(11)
C13 0.050(8) 0.055(8) 0.088(9) 0.005(7) 0.012(7) 0.006(6)
C38 0.069(10) 0.104(12) 0.078(11) -0.012(9) -0.009(9) 0.010(9)
C34 0.061(9) 0.068(9) 0.103(12) 0.003(8) 0.015(9) 0.012(7)
C31 0.111(13) 0.060(9) 0.085(10) -0.002(8) 0.020(9) -0.006(8)
C3 0.095(11) 0.042(6) 0.093(10) 0.014(7) 0.042(9) 0.017(7)
C45 0.055(8) 0.043(6) 0.101(11) -0.013(6) 0.030(8) -0.013(6)
C50 0.063(10) 0.068(9) 0.138(15) -0.014(9) 0.053(10) 0.001(7)
C33 0.060(9) 0.053(7) 0.080(10) -0.001(7) 0.005(8) 0.001(6)
C22 0.054(8) 0.082(10) 0.088(10) -0.023(8) 0.002(7) 0.011(7)
C1 0.063(8) 0.049(6) 0.071(8) -0.003(6) 0.036(7) -0.008(6)
N1 0.062(7) 0.042(5) 0.080(7) 0.008(5) 0.014(5) 0.016(5)
N2 0.053(6) 0.054(6) 0.077(7) 0.001(5) 0.026(5) 0.005(5)
Au1 0.0545(3) 0.0390(2) 0.0766(3) 0.0003(2) 0.0198(2) 0.0036(2)
Bi1 0.0508(3) 0.0436(2) 0.0729(3) -0.0042(2) 0.0136(2) -0.0026(2)
Ir2 0.0500(3) 0.0568(3) 0.0652(3) -0.0085(2) 0.0137(2) 0.0060(2)
Ir3 0.0606(3) 0.0517(3) 0.0774(3) 0.0025(2) 0.0267(3) 0.0007(2)
Ir1 0.0473(3) 0.0394(2) 0.0898(4) -0.0051(2) 0.0096(3) 0.0018(2)
Sn1 0.0486(5) 0.0603(5) 0.0650(5) -0.0007(4) 0.0187(4) 0.0015(4)
Sn2 0.0727(6) 0.0700(6) 0.0626(5) 0.0030(4) 0.0251(5) 0.0015(5)
O13 0.072(6) 0.037(5) 0.163(10) -0.017(5) 0.013(6) -0.002(4)
O22 0.098(9) 0.061(6) 0.220(14) -0.042(8) 0.033(8) 0.006(6)
C57 0.043(7) 0.071(8) 0.068(8) 0.006(7) 0.010(6) 0.000(6)
C63 0.058(8) 0.059(8) 0.084(9) -0.005(6) 0.025(7) -0.004(6)
C68 0.086(11) 0.097(11) 0.096(11) 0.006(8) 0.043(9) 0.015(9)
C69 0.067(9) 0.095(11) 0.066(9) 0.017(8) 0.025(7) 0.011(8)
C58 0.080(10) 0.087(10) 0.087(10) -0.016(8) 0.035(8) -0.021(8)
C64 0.078(11) 0.059(9) 0.158(15) -0.011(9) 0.030(10) 0.002(8)
C70 0.087(11) 0.073(10) 0.110(12) 0.013(9) 0.007(9) -0.001(8)
C62 0.094(12) 0.096(11) 0.087(11) 0.012(9) 0.024(9) 0.003(9)
C59 0.103(14) 0.081(11) 0.118(14) 0.025(10) -0.001(11) -0.031(9)
O11 0.090(9) 0.099(9) 0.35(2) -0.026(11) 0.123(12) -0.003(7)
C74 0.124(15) 0.130(15) 0.106(13) 0.050(11) 0.051(11) 0.026(12)
O21 0.159(12) 0.189(13) 0.086(8) 0.029(8) 0.057(8) 0.039(10)
C71 0.106(14) 0.091(13) 0.155(18) 0.030(12) 0.034(13) -0.005(10)
O12 0.238(17) 0.103(9) 0.082(8) 0.006(7) 0.026(10) 0.013(9)
C60 0.079(12) 0.098(13) 0.142(17) 0.047(10) -0.014(12) -0.022(10)
C61 0.073(11) 0.133(14) 0.115(14) 0.061(9) 0.031(10) 0.008(10)
C66 0.131(19) 0.077(12) 0.20(2) -0.006(13) 0.030(17) 0.041(13)
C67 0.074(12) 0.151(17) 0.155(16) 0.002(14) 0.064(11) 0.049(12)
C65 0.085(14) 0.102(15) 0.27(3) -0.013(15) 0.046(17) -0.016(12)
C72 0.17(2) 0.111(16) 0.17(3) 0.078(17) 0.036(19) -0.007(16)
C73 0.18(2) 0.15(2) 0.123(18) 0.066(17) 0.039(16) 0.024(19)

loop_
_atom_type_symbol
_atom_type_description
_atom_type_scat_dispersion_real
_atom_type_scat_dispersion_imag
_atom_type_scat_source
C C 0.0033 0.0016 'International Tables Vol C Tables 4.2.6.8 and 6.1.1.4'
H H 0.0000 0.0000 'International Tables Vol C Tables 4.2.6.8 and 6.1.1.4'
N N 0.0061 0.0033 'International Tables Vol C Tables 4.2.6.8 and 6.1.1.4'
O O 0.0106 0.0060 'International Tables Vol C Tables 4.2.6.8 and 6.1.1.4'
Sn Sn -0.6537 1.4246 'International Tables Vol C Tables 4.2.6.8 and 6.1.1.4'
Ir Ir -1.4442 7.9887 'International Tables Vol C Tables 4.2.6.8 and 6.1.1.4'
Au Au -2.0133 8.8022 'International Tables Vol C Tables 4.2.6.8 and 6.1.1.4'
Bi Bi -4.1077 10.2566 'International Tables Vol C Tables 4.2.6.8 and 6.1.1.4'

loop_
_geom_angle_atom_site_label_1
_geom_angle_atom_site_label_2
_geom_angle_atom_site_label_3
_geom_angle
C39 C41 H41A 109.5
C39 C41 H41B 109.5
H41A C41 H41B 109.5
C39 C41 H41C 109.4
H41A C41 H41C 109.5
H41B C41 H41C 109.5
C41 C39 C38 109.8(16)
C41 C39 C40 108.1(16)
C38 C39 C40 111.8(17)
C41 C39 H39 109.0
C38 C39 H39 109.0
C40 C39 H39 109.0
C39 C40 H40A 109.5
C39 C40 H40B 109.5
H40A C40 H40B 109.5
C39 C40 H40C 109.5
H40A C40 H40C 109.5
H40B C40 H40C 109.5
C42 C44 H44A 109.5
C42 C44 H44B 109.5
H44A C44 H44B 109.5
C42 C44 H44C 109.5
H44A C44 H44C 109.5
H44B C44 H44C 109.5
C42 C43 H43A 109.5
C42 C43 H43B 109.5
H43A C43 H43B 109.5
C42 C43 H43C 109.5
H43A C43 H43C 109.5
H43B C43 H43C 109.5
C54 C55 H55A 109.5
C54 C55 H55B 109.5
H55A C55 H55B 109.5
C54 C55 H55C 109.5
H55A C55 H55C 109.5
H55B C55 H55C 109.5
Sn1 O1 Sn2 121.2(4)
C51 C53 H53A 109.5
C51 C53 H53B 109.5
H53A C53 H53B 109.5
C51 C53 H53C 109.5
H53A C53 H53C 109.5
H53B C53 H53C 109.5
C47 C48 C49 123.3(18)
C47 C48 H48 118.4
C49 C48 H48 118.4
C35 C36 C37 121(2)
C35 C36 H36 119.6
C37 C36 H36 119.6
C36 C35 C34 121(2)
C36 C35 H35 119.6
C34 C35 H35 119.6
C54 C56 H56A 109.5
C54 C56 H56B 109.5
H56A C56 H56B 109.5
C54 C56 H56C 109.5
H56A C56 H56C 109.5
H56B C56 H56C 109.5
C48 C47 C46 121.2(16)
C48 C47 H47 119.4
C46 C47 H47 119.4
C56 C54 C55 111.9(13)
C56 C54 C46 111.1(11)
C55 C54 C46 111.7(13)
C56 C54 H54 107.3
C55 C54 H54 107.3
C46 C54 H54 107.3
C45 C46 C47 114.6(14)
C45 C46 C54 122.2(12)
C47 C46 C54 123.2(15)
C78 C77 C76 118.2(19)
C78 C77 H77 120.9
C76 C77 H77 120.9
C51 C52 H52A 109.5
C51 C52 H52B 109.5
H52A C52 H52B 109.5
C51 C52 H52C 109.5
H52A C52 H52C 109.5
H52B C52 H52C 109.5
O21 C21 Ir2 178.3(16)
C75 C76 C77 120.9(18)
C75 C76 H76 119.5
C77 C76 H76 119.6
C50 C51 C52 108.9(15)
C50 C51 C53 111.4(16)
C52 C51 C53 111.5(13)
C50 C51 H51 108.3
C52 C51 H51 108.3
C53 C51 H51 108.3
C79 C78 C77 123.1(19)
C79 C78 H78 118.5
C77 C78 H78 118.4
C43 C42 C34 111.4(14)
C43 C42 C44 109.1(15)
C34 C42 C44 111.5(15)
C43 C42 H42 108.2
C34 C42 H42 108.2
C44 C42 H42 108.3
C78 C79 C80 116.1(18)
C78 C79 H79 121.9
C80 C79 H79 122.0
O32 C32 Ir3 176.1(17)
C3 C2 N1 106.1(11)
O12 C12 Ir1 177.3(14)
C36 C37 C38 122.0(18)
C36 C37 H37 119.0
C38 C37 H37 119.0
C48 C49 C50 118.4(18)
C48 C49 H49 120.8
C50 C49 H49 120.8
O11 C11 Ir1 174.2(13)
C76 C75 C80 119.6(15)
C76 C75 Sn2 121.9(13)
C80 C75 Sn2 118.3(11)
C75 C80 C79 122.1(16)
C75 C80 H80 119.0
C79 C80 H80 119.0
O13 C13 Ir1 173.1(11)
C33 C38 C37 114.9(16)
C33 C38 C39 125.4(15)
C37 C38 C39 119.7(16)
C35 C34 C33 116.2(16)
C35 C34 C42 120.8(17)
C33 C34 C42 122.9(14)
O31 C31 Ir3 177.5(16)
C2 C3 N2 107.0(11)
C50 C45 C46 124.6(14)
C50 C45 N2 117.5(13)
C46 C45 N2 117.9(12)
C49 C50 C45 118.0(17)
C49 C50 C51 120.0(16)
C45 C50 C51 122.0(14)
C38 C33 C34 125.3(14)
C38 C33 N1 116.7(14)
C34 C33 N1 118.0(13)
O22 C22 Ir2 178.7(14)
N2 C1 N1 105.0(9)
N2 C1 Au1 125.2(9)
N1 C1 Au1 129.8(8)
C1 N1 C2 111.3(10)
C1 N1 C33 123.5(9)
C2 N1 C33 125.1(10)
C1 N2 C3 110.6(10)
C1 N2 C45 123.8(9)
C3 N2 C45 125.6(10)
C1 Au1 Ir1 170.2(3)
C1 Au1 Bi1 126.1(3)
Ir1 Au1 Bi1 63.547(16)
Ir3 Bi1 Ir2 61.792(18)
Ir3 Bi1 Au1 103.20(2)
Ir2 Bi1 Au1 109.31(2)
Ir3 Bi1 Ir1 59.567(17)
Ir2 Bi1 Ir1 59.498(16)
Au1 Bi1 Ir1 55.536(14)
C21 Ir2 C22 107.7(6)
C21 Ir2 Sn1 92.6(5)
C22 Ir2 Sn1 94.3(4)
C21 Ir2 Bi1 96.7(5)
C22 Ir2 Bi1 154.4(5)
Sn1 Ir2 Bi1 92.38(2)
C21 Ir2 Ir3 152.1(5)
C22 Ir2 Ir3 95.5(5)
Sn1 Ir2 Ir3 101.14(3)
Bi1 Ir2 Ir3 59.004(17)
C21 Ir2 Ir1 98.3(5)
C22 Ir2 Ir1 103.3(4)
Sn1 Ir2 Ir1 155.27(3)
Bi1 Ir2 Ir1 64.452(16)
Ir3 Ir2 Ir1 60.418(18)
C32 Ir3 C31 107.2(6)
C32 Ir3 Sn2 94.5(5)
C31 Ir3 Sn2 95.3(4)
C32 Ir3 Bi1 96.5(4)
C31 Ir3 Bi1 154.3(5)
Sn2 Ir3 Bi1 92.54(3)
C32 Ir3 Ir2 152.0(4)
C31 Ir3 Ir2 95.2(5)
Sn2 Ir3 Ir2 100.04(3)
Bi1 Ir3 Ir2 59.204(17)
C32 Ir3 Ir1 97.9(5)
C31 Ir3 Ir1 101.6(4)
Sn2 Ir3 Ir1 154.93(3)
Bi1 Ir3 Ir1 64.516(17)
Ir2 Ir3 Ir1 60.401(18)
C13 Ir1 C11 97.9(5)
C13 Ir1 C12 100.6(6)
C11 Ir1 C12 110.0(7)
C13 Ir1 Au1 168.8(3)
C11 Ir1 Au1 73.7(4)
C12 Ir1 Au1 76.1(4)
C13 Ir1 Ir2 79.7(3)
C11 Ir1 Ir2 156.3(5)
C12 Ir1 Ir2 93.6(5)
Au1 Ir1 Ir2 111.04(2)
C13 Ir1 Ir3 83.5(4)
C11 Ir1 Ir3 97.1(5)
C12 Ir1 Ir3 151.5(5)
Au1 Ir1 Ir3 104.60(2)
Ir2 Ir1 Ir3 59.181(17)
C13 Ir1 Bi1 130.1(3)
C11 Ir1 Bi1 113.3(4)
C12 Ir1 Bi1 103.5(5)
Au1 Ir1 Bi1 60.916(15)
Ir2 Ir1 Bi1 56.050(15)
Ir3 Ir1 Bi1 55.917(16)
O1 Sn1 C63 98.6(4)
O1 Sn1 C57 97.8(4)
C63 Sn1 C57 107.4(5)
O1 Sn1 Ir2 108.6(2)
C63 Sn1 Ir2 119.9(3)
C57 Sn1 Ir2 120.0(3)
C75 Sn2 C69 106.3(6)
C75 Sn2 O1 97.1(5)
C69 Sn2 O1 95.4(4)
C75 Sn2 Ir3 122.8(4)
C69 Sn2 Ir3 120.2(4)
O1 Sn2 Ir3 108.8(2)
C58 C57 C62 117.5(13)
C58 C57 Sn1 122.1(10)
C62 C57 Sn1 120.3(10)
C64 C63 C68 118.1(13)
C64 C63 Sn1 120.7(11)
C68 C63 Sn1 121.1(10)
C63 C68 C67 120.0(15)
C63 C68 H68 120.0
C67 C68 H68 120.1
C74 C69 C70 118.5(14)
C74 C69 Sn2 123.3(12)
C70 C69 Sn2 118.1(10)
C57 C58 C59 121.5(15)
C57 C58 H58 119.3
C59 C58 H58 119.3
C63 C64 C65 122.6(16)
C63 C64 H64 118.7
C65 C64 H64 118.7
C71 C70 C69 124.1(17)
C71 C70 H70 118.0
C69 C70 H70 118.0
C57 C62 C61 119.7(15)
C57 C62 H62 120.1
C61 C62 H62 120.1
C60 C59 C58 124.3(18)
C60 C59 H59 117.9
C58 C59 H59 117.9
C69 C74 C73 120.2(19)
C69 C74 H74 119.9
C73 C74 H74 119.9
C70 C71 C72 115.0(19)
C70 C71 H71 122.5
C72 C71 H71 122.5
C59 C60 C61 115.6(17)
C59 C60 H60 122.2
C61 C60 H60 122.2
C60 C61 C62 121.3(17)
C60 C61 H61 119.3
C62 C61 H61 119.3
C65 C66 C67 117.9(17)
C65 C66 H66 121.1
C67 C66 H66 120.9
C66 C67 C68 119.4(16)
C66 C67 H67 120.4
C68 C67 H67 120.2
C66 C65 C64 122.0(19)
C66 C65 H65 118.9
C64 C65 H65 119.1
C73 C72 C71 123(2)
C73 C72 H72 118.5
C71 C72 H72 118.5
C72 C73 C74 119(2)
C72 C73 H73 120.5
C74 C73 H73 120.5
C83S C82S C81S 107.6(16)
C82S C83S C84S 107.0(16)
C85S C84S C83S 106.4(14)
C84S C85S C86S 108.5(13)

loop_
_geom_bond_atom_site_label_1
_geom_bond_atom_site_label_2
_geom_bond_distance
C41 C39 1.48(2)
C41 H41A 0.9600
C41 H41B 0.9600
C41 H41C 0.9600
C39 C38 1.51(2)
C39 C40 1.51(2)
C39 H39 0.9800
C40 H40A 0.9600
C40 H40B 0.9600
C40 H40C 0.9600
C44 C42 1.57(2)
C44 H44A 0.9600
C44 H44B 0.9600
C44 H44C 0.9600
C43 C42 1.51(2)
C43 H43A 0.9600
C43 H43B 0.9600
C43 H43C 0.9600
C55 C54 1.522(17)
C55 H55A 0.9600
C55 H55B 0.9600
C55 H55C 0.9600
O1 Sn1 2.118(8)
O1 Sn2 2.143(8)
C53 C51 1.53(2)
C53 H53A 0.9600
C53 H53B 0.9600
C53 H53C 0.9600
C48 C47 1.36(2)
C48 C49 1.36(2)
C48 H48 0.9300
C36 C35 1.35(2)
C36 C37 1.37(2)
C36 H36 0.9300
C35 C34 1.39(2)
C35 H35 0.9300
C56 C54 1.491(18)
C56 H56A 0.9600
C56 H56B 0.9600
C56 H56C 0.9600
C47 C46 1.399(19)
C47 H47 0.9300
C54 C46 1.531(19)
C54 H54 0.9800
C46 C45 1.396(18)
C77 C78 1.41(3)
C77 C76 1.43(2)
C77 H77 0.9300
C52 C51 1.53(2)
C52 H52A 0.9600
C52 H52B 0.9600
C52 H52C 0.9600
C21 O21 1.174(16)
C21 Ir2 1.821(16)
C76 C75 1.386(19)
C76 H76 0.9300
C51 C50 1.51(2)
C51 H51 0.9800
C78 C79 1.40(2)
C78 H78 0.9300
C42 C34 1.52(2)
C42 H42 0.9800
C79 C80 1.45(2)
C79 H79 0.9300
C32 O32 1.136(15)
C32 Ir3 1.860(15)
C2 C3 1.350(17)
C2 N1 1.406(13)
C12 O12 1.112(16)
C12 Ir1 1.914(16)
C37 C38 1.39(2)
C37 H37 0.9300
C49 C50 1.39(2)
C49 H49 0.9300
O31 C31 1.136(14)
C11 O11 1.149(16)
C11 Ir1 1.914(17)
C75 C80 1.39(2)
C75 Sn2 2.114(14)
C80 H80 0.9300
C13 O13 1.142(13)
C13 Ir1 1.889(13)
C38 C33 1.368(18)
C34 C33 1.393(18)
C31 Ir3 1.876(14)
C3 N2 1.411(13)
C45 C50 1.387(18)
C45 N2 1.438(15)
C33 N1 1.421(15)
C22 O22 1.137(15)
C22 Ir2 1.895(14)
C1 N2 1.357(13)
C1 N1 1.358(14)
C1 Au1 2.038(11)
Au1 Ir1 2.7080(6)
Au1 Bi1 2.8703(6)
Bi1 Ir3 2.6979(6)
Bi1 Ir2 2.7036(6)
Bi1 Ir1 2.9406(6)
Ir2 Sn1 2.5505(9)
Ir2 Ir3 2.7736(7)
Ir2 Ir1 2.8082(7)
Ir3 Sn2 2.5565(10)
Ir3 Ir1 2.8087(7)
Sn1 C63 2.134(12)
Sn1 C57 2.147(12)
Sn2 C69 2.139(13)
C57 C58 1.340(16)
C57 C62 1.390(18)
C63 C64 1.302(17)
C63 C68 1.380(17)
C68 C67 1.415(19)
C68 H68 0.9300
C69 C74 1.350(18)
C69 C70 1.398(18)
C58 C59 1.376(18)
C58 H58 0.9300
C64 C65 1.38(2)
C64 H64 0.9300
C70 C71 1.367(19)
C70 H70 0.9300
C62 C61 1.40(2)
C62 H62 0.9300
C59 C60 1.32(2)
C59 H59 0.9300
C74 C73 1.42(2)
C74 H74 0.9300
C71 C72 1.42(3)
C71 H71 0.9300
C60 C61 1.40(2)
C60 H60 0.9300
C61 H61 0.9300
C66 C65 1.32(3)
C66 C67 1.38(2)
C66 H66 0.9300
C67 H67 0.9300
C65 H65 0.9300
C72 C73 1.35(3)
C72 H72 0.9300
C73 H73 0.9300
C81S C82S 1.515(15)
C82S C83S 1.506(15)
C83S C84S 1.524(15)
C84S C85S 1.511(14)
C85S C86S 1.523(15)
